data_1511488
loop_
_publ_author_name
'Kuz'ma, Yu.B.'
'Sobolev, A.S.'
'Svarichevskaya, S.I.'

_publ_section_title
;
 The system yttrium - molybdenum - boron and yttrium tungsten - boron
;
_journal_name_full 'Izvestiya Akademii Nauk SSSR, Neorganicheskie Materialy'
_journal_page_first 1697
_journal_page_last 1702
_journal_volume 9
_journal_year 1973
_chemical_formula_sum 'B4 Mo Y'
_chemical_name_systematic 'Y Mo B4'
_space_group_IT_number 55
_symmetry_space_group_name_Hall '-P 2 2ab'
_symmetry_space_group_name_H-M 'P b a m'
_cell_angle_alpha 90
_cell_angle_beta 90
_cell_angle_gamma 90
_cell_formula_units_Z 4
_cell_length_a 6.016
_cell_length_b 11.65
_cell_length_c 3.598
_cell_volume 252.171
_citation_journal_id_ASTM IVNMAW
_cod_data_source_file boron4-x_118.cif
_cod_data_source_block B4Mo1Y1
_cod_original_cell_volume 252.1709
_cod_original_formula_sum 'B4 Mo1 Y1'
_cod_database_code 1511488

loop_
_symmetry_equiv_pos_as_xyz
x,y,z
-x,-y,z
x+1/2,-y+1/2,-z
-x+1/2,y+1/2,-z
-x,-y,-z
x,y,-z
-x-1/2,y-1/2,z
x-1/2,-y-1/2,z

loop_
_atom_site_label
_atom_site_type_symbol
_atom_site_fract_x
_atom_site_fract_y
_atom_site_fract_z
_atom_site_occupancy
_atom_site_U_iso_or_equiv
Y1 Y 0.129 0.15 0 1 0.0
Mo1 Mo 0.131 0.416 0 1 0.0
B2 B 0.34 0.465 0.5 1 0.0
B1 B 0.28 0.315 0.5 1 0.0
B4 B 0.485 0.18 0.5 1 0.0
B3 B 0.385 0.05 0.5 1 0.0
